data_7248895
loop_
_publ_author_name
'Rakhmanova, Mariana'
'Sukhikh, Taisiya'
'Kovalenko, Ekaterina'

_publ_section_title
;
 Highly tunable emission properties of solid-state supramolecular
 compounds based on Eu mixed-lanthanide complexes and cucurbit[6]uril
;
_journal_issue 29
_journal_name_full CrystEngComm
_journal_page_first 3954
_journal_page_last 3963
_journal_paper_doi 10.1039/D4CE00375F
_journal_volume 26
_journal_year 2024
_chemical_formula_moiety '2(C18 H28 Dy0.5 Eu0.5 N13 O14), 5(N O3), 6(H2 O)'
_chemical_formula_sum 'C36 H68 Dy Eu N31 O49'
_chemical_formula_weight 2033.67
_space_group_crystal_system triclinic
_space_group_IT_number 2
_space_group_name_Hall '-P 1'
_space_group_name_H-M_alt 'P -1'
_atom_sites_solution_hydrogens mixed
_atom_sites_solution_primary dual
_audit_creation_date 2024-03-01
_audit_creation_method
;
Olex2 1.5
(compiled 2024.02.16 svn.r378c4104 for OlexSys, GUI svn.r6928)
;
_audit_update_record
;
2024-03-01 deposited with the CCDC.	2024-06-14 downloaded from the CCDC.
;
_cell_angle_alpha 73.8732(13)
_cell_angle_beta 87.4439(13)
_cell_angle_gamma 87.9242(12)
_cell_formula_units_Z 2
_cell_length_a 13.4214(5)
_cell_length_b 14.4818(6)
_cell_length_c 18.2079(7)
_cell_measurement_reflns_used 3677
_cell_measurement_temperature 150(2)
_cell_measurement_theta_max 29.54
_cell_measurement_theta_min 2.33
_cell_volume 3395.3(2)
_computing_cell_refinement 'Bruker SAINT'
_computing_data_collection 'Bruker APEX3'
_computing_data_reduction 'Bruker SAINT'
_computing_molecular_graphics 'Olex2 1.5 (Dolomanov et al., 2009)'
_computing_publication_material 'Olex2 1.5 (Dolomanov et al., 2009)'
_computing_structure_refinement 'SHELXL 2014/7 (Sheldrick, 2015)'
_computing_structure_solution 'SHELXT  (Sheldrick, 2015)'
_diffrn_ambient_temperature 150(2)
_diffrn_detector PIXEL
_diffrn_detector_area_resol_mean 7.41
_diffrn_detector_type 'Bruker PHOTON III area detector'
_diffrn_measured_fraction_theta_full 1.000
_diffrn_measured_fraction_theta_max 0.998
_diffrn_measurement_device 'three-circle diffractometer'
_diffrn_measurement_device_type 'Bruker D8 Venture diffractometer'
_diffrn_measurement_method '\w and \f scans'
_diffrn_radiation_monochromator 'Incoatec HELIOS multilayer mirrors'
_diffrn_radiation_type MoK\a
_diffrn_radiation_wavelength 0.71073
_diffrn_reflns_av_unetI/netI 0.0642
_diffrn_reflns_Laue_measured_fraction_full 1.000
_diffrn_reflns_Laue_measured_fraction_max 0.998
_diffrn_reflns_limit_h_max 18
_diffrn_reflns_limit_h_min -18
_diffrn_reflns_limit_k_max 20
_diffrn_reflns_limit_k_min -20
_diffrn_reflns_limit_l_max 25
_diffrn_reflns_limit_l_min -25
_diffrn_reflns_number 32897
_diffrn_reflns_point_group_measured_fraction_full 1.000
_diffrn_reflns_point_group_measured_fraction_max 0.998
_diffrn_reflns_theta_full 25.242
_diffrn_reflns_theta_max 29.619
_diffrn_reflns_theta_min 1.464
_diffrn_source 'Incoatec IuS3.0 microfocus X-ray tube'
_diffrn_source_current 1.4
_diffrn_source_power 0.07
_diffrn_source_voltage 50.0
_exptl_absorpt_coefficient_mu 2.147
_exptl_absorpt_correction_T_max 0.7462
_exptl_absorpt_correction_T_min 0.5956
_exptl_absorpt_correction_type multi-scan
_exptl_absorpt_process_details
;
 TWINABS-2012/1 (Bruker,2012) was used for absorption correction.
 
For component 1:
 wR2(int) was 0.0948 before and 0.0512 after correction.
 
For component 2:
 wR2(int) was 0.1521 before and 0.0671 after correction.
 The Ratio of minimum to maximum transmission is 0.77.

Final HKLF 4 output contains 114924 reflections, Rint = 0.0670
 (57769 with I > 3sig(I), Rint = 0.0551)
;
_exptl_crystal_colour colourless
_exptl_crystal_colour_primary colourless
_exptl_crystal_density_diffrn 1.989
_exptl_crystal_description prism
_exptl_crystal_F_000 2044
_exptl_crystal_preparation Luminescent
_exptl_crystal_size_max 0.17
_exptl_crystal_size_mid 0.14
_exptl_crystal_size_min 0.1
_refine_diff_density_max 6.376
_refine_diff_density_min -2.401
_refine_diff_density_rms 0.198
_refine_ls_extinction_method none
_refine_ls_goodness_of_fit_ref 1.031
_refine_ls_hydrogen_treatment constr
_refine_ls_matrix_type full
_refine_ls_number_parameters 1212
_refine_ls_number_reflns 32897
_refine_ls_number_restraints 283
_refine_ls_restrained_S_all 1.028
_refine_ls_R_factor_all 0.0735
_refine_ls_R_factor_gt 0.0613
_refine_ls_shift/su_max 0.003
_refine_ls_shift/su_mean 0.000
_refine_ls_structure_factor_coef Fsqd
_refine_ls_weighting_details 'w=1/[\s^2^(Fo^2^)+(0.0733P)^2^+23.2159P] where P=(Fo^2^+2Fc^2^)/3'
_refine_ls_weighting_scheme calc
_refine_ls_wR_factor_gt 0.1490
_refine_ls_wR_factor_ref 0.1558
_reflns_Friedel_coverage 0.000
_reflns_number_gt 28214
_reflns_number_total 32897
_reflns_threshold_expression 'I > 2\s(I)'
_cod_data_source_file d4ce00375f2.cif
_cod_data_source_block km789-6
_cod_depositor_comments 'Adding full bibliography for 7248890--7248896.cif.'
_cod_database_code 7248895
_shelx_shelxl_version_number 2014/7
_shelx_space_group_comment
;
The symmetry employed for this shelxl refinement is uniquely defined
by the following loop, which should always be used as a source of
symmetry information in preference to the above space-group names.
They are only intended as comments.
;
_shelx_estimated_absorpt_t_max 0.814
_shelx_estimated_absorpt_t_min 0.712
_olex2_refinement_description
;
1. Twinned data refinement
 Scales: 0.7652(8)
 0.2348(8)
2. Fixed Uiso
 At 1.2 times of:
  All C(H) groups, All C(H,H) groups
 At 1.5 times of:
  All O(H,H) groups
3. Shared sites
{Eu2, Dy2}
{Eu1, Dy1}
4. Restrained distances
 O31-H3WA
 2.06 with sigma of 0.02
 H2WA-H3WA
 2.12 with sigma of 0.02
 H3WB-O12_$1
 2.1 with sigma of 0.04
 N7-O71N \\sim N7-O72N \\sim N7-O73N \\sim N7A-O71A \\sim N7A-O72A \\sim
N7A-O73A \\sim N8-O81N \\sim N8-
 O82N \\sim N8-O83N \\sim N8A-O81A \\sim N8A-O82A \\sim N8A-O83A
 with sigma of 0.01
 O71N-O72N \\sim O72N-O73N \\sim O73N-O71N \\sim O81N-O82N \\sim O82N-O83N
\\sim O83N-O81N
 with sigma of 0.01
5. Restrained planarity
 N7A, O71A, O72A, O73A
 with sigma of 0.03
6. Uiso/Uaniso restraints and constraints
N7 \\sim O71N \\sim O72N \\sim O73N \\sim N7A \\sim O71A \\sim O72A \\sim O73A:
within 2A with sigma of 0.01 and sigma for terminal atoms of 0.01 within 2A
N8 \\sim O81N \\sim O82N \\sim O83N \\sim N8A \\sim O81A \\sim O82A \\sim O83A:
within 2A with sigma of 0.01 and sigma for terminal atoms of 0.01 within 2A
N4 \\sim O41N \\sim O42N \\sim O43N: within 2A with sigma of 0.01 and sigma for
terminal atoms of 0.01 within 2A
Uanis(Eu2) = Uanis(Dy2)
Uanis(Eu1) = Uanis(Dy1)
7. Others
 Fixed Sof: Eu1(0.5) Eu2(0.5) N7(0.25) O71N(0.25) O72N(0.25) O73N(0.25)
 N7A(0.25) O71A(0.25) O72A(0.25) O73A(0.25) N8(0.25) O81N(0.25) O82N(0.25)
 O83N(0.25) N8A(0.25) O81A(0.25) O82A(0.25) O83A(0.25) Dy2(0.5) Dy1(0.5)
8.a Free rotating group:
 O11M(H11A,H11B), O13M(H13A,H13B), O14M(H14A,H14B), O21M(H21A,H21B), O24M(H24A,
 H24B), O25M(H25C,H25D), O1W(H1WA,H1WB), O2W(H2WA,H2WB), O3W(H3WA,H3WB),
 O4W(H4WA,H4WB), O5W(H5WA,H5WB), O6W(H6WA,H6WB)
8.b Rotating group:
 O12M(H12A,H12B), O15M(H15A,H15B), O22M(H22A,H22B), O23M(H23A,H23B)
8.c Ternary CH refined with riding coordinates:
 C13(H13), C14(H14), C23(H23), C24(H24), C33(H33), C34(H34), C43(H43),
 C44(H44), C53(H53), C54(H54), C63(H63), C64(H64)
8.d Secondary CH2 refined with riding coordinates:
 C15(H15C,H15D), C16(H16A,H16B), C25(H25A,H25B), C26(H26A,H26B), C35(H35A,
 H35B), C36(H36A,H36B), C45(H45A,H45B), C46(H46A,H46B), C55(H55A,H55B),
 C56(H56A,H56B), C65(H65A,H65B), C66(H66A,H66B)
;
_olex2_submission_special_instructions 'No special instructions were received'

loop_
_space_group_symop_operation_xyz
'x, y, z'
'-x, -y, -z'

loop_
_atom_site_label
_atom_site_type_symbol
_atom_site_fract_x
_atom_site_fract_y
_atom_site_fract_z
_atom_site_U_iso_or_equiv
_atom_site_adp_type
_atom_site_occupancy
_atom_site_site_symmetry_order
_atom_site_calc_flag
_atom_site_refinement_flags_posn
_atom_site_refinement_flags_adp
_atom_site_refinement_flags_occupancy
_atom_site_disorder_assembly
_atom_site_disorder_group
Eu1 Eu 0.95324(2) 0.91749(2) 0.22440(2) 0.01536(8) Uani 0.5 1 d . . P A 3
O11M O 0.7881(4) 0.8408(4) 0.2433(3) 0.0269(11) Uani 1 1 d G . . . .
H11A H 0.7274 0.8553 0.2559 0.040 Uiso 1 1 d G U . A .
H11B H 0.7902 0.7783 0.2550 0.040 Uiso 1 1 d G U . A .
O12M O 0.9903(4) 0.7593(3) 0.2112(3) 0.0220(10) Uani 1 1 d . . . . .
H12A H 0.9362 0.7258 0.2204 0.033 Uiso 1 1 d R U . A .
H12B H 1.0068 0.7632 0.1636 0.033 Uiso 1 1 d R U . . .
O13M O 1.0878(4) 0.9250(5) 0.1301(3) 0.0311(13) Uani 1 1 d G . . . .
H13A H 1.0912 0.8929 0.0962 0.047 Uiso 1 1 d G U . A .
H13B H 1.1491 0.9404 0.1337 0.047 Uiso 1 1 d G U . A .
O14M O 1.0066(4) 1.0830(4) 0.1881(3) 0.0239(11) Uani 1 1 d G . . . .
H14A H 1.0485 1.1076 0.2121 0.036 Uiso 1 1 d G U . A .
H14B H 1.0032 1.1241 0.1431 0.036 Uiso 1 1 d G U . A .
O15M O 0.8772(4) 0.9962(4) 0.3119(3) 0.0315(13) Uani 1 1 d . . . . .
H15A H 0.8639 1.0561 0.2880 0.047 Uiso 1 1 d R U . A .
H15B H 0.8191 0.9717 0.3272 0.047 Uiso 1 1 d R U . . .
N1 N 0.8195(5) 0.9743(4) 0.0966(3) 0.0218(12) Uani 1 1 d . . . . .
O11N O 0.8230(4) 1.0197(3) 0.1470(3) 0.0229(10) Uani 1 1 d . . . . .
O12N O 0.8878(4) 0.9117(4) 0.0978(3) 0.0256(11) Uani 1 1 d . . . . .
O13N O 0.7529(4) 0.9898(4) 0.0505(3) 0.0333(13) Uani 1 1 d . . . . .
O11 O 1.1057(3) 0.9146(3) 0.2866(3) 0.0186(9) Uani 1 1 d . . . . .
O12 O 1.2895(4) 0.8313(4) 0.5967(3) 0.0235(10) Uani 1 1 d . . . . .
C11 C 1.1716(5) 0.8846(5) 0.3317(4) 0.0149(12) Uani 1 1 d . . . . .
C12 C 1.2869(5) 0.8326(5) 0.5291(4) 0.0166(12) Uani 1 1 d . . . . .
C13 C 1.3176(5) 0.8790(5) 0.3964(4) 0.0170(12) Uani 1 1 d . . . . .
H13 H 1.3840 0.8783 0.3693 0.020 Uiso 1 1 calc R U . . .
C14 C 1.2712(5) 0.7781(5) 0.4205(4) 0.0165(12) Uani 1 1 d . . . . .
H14 H 1.3191 0.7276 0.4113 0.020 Uiso 1 1 calc R U . . .
N11 N 1.2444(4) 0.9391(4) 0.3465(3) 0.0162(11) Uani 1 1 d . . . . .
N12 N 1.1869(4) 0.7917(4) 0.3719(3) 0.0169(11) Uani 1 1 d . . . . .
N13 N 1.2471(4) 0.7632(4) 0.5020(3) 0.0166(11) Uani 1 1 d . . . . .
N14 N 1.3263(4) 0.9014(4) 0.4681(3) 0.0186(11) Uani 1 1 d . . . . .
C15 C 1.1213(5) 0.7149(5) 0.3704(3) 0.0155(12) Uani 1 1 d . . . . .
H15C H 1.0925 0.7293 0.3193 0.019 Uiso 1 1 calc R U . . .
H15D H 1.1612 0.6543 0.3784 0.019 Uiso 1 1 calc R U . . .
C16 C 1.2107(5) 0.6730(5) 0.5529(4) 0.0164(12) Uani 1 1 d . . . . .
H16A H 1.2382 0.6187 0.5346 0.020 Uiso 1 1 calc R U . . .
H16B H 1.2349 0.6650 0.6049 0.020 Uiso 1 1 calc R U . . .
O21 O 0.9278(4) 0.8043(4) 0.3533(3) 0.0208(10) Uani 1 1 d . . . . .
O22 O 1.0769(4) 0.6853(4) 0.6791(3) 0.0209(10) Uani 1 1 d . . . . .
C21 C 0.9513(5) 0.7470(5) 0.4141(4) 0.0157(12) Uani 1 1 d . . . . .
C22 C 1.0453(5) 0.6721(5) 0.6208(4) 0.0180(12) Uani 1 1 d . . . . .
C23 C 1.0462(5) 0.6360(5) 0.5036(4) 0.0166(12) Uani 1 1 d . . . . .
H23 H 1.0680 0.5696 0.5026 0.020 Uiso 1 1 calc R U . . .
C24 C 0.9366(5) 0.6392(5) 0.5357(4) 0.0160(12) Uani 1 1 d . . . . .
H24 H 0.9028 0.5769 0.5419 0.019 Uiso 1 1 calc R U . . .
N21 N 1.0415(4) 0.7010(4) 0.4273(3) 0.0167(11) Uani 1 1 d . . . . .
N22 N 0.8900(4) 0.7176(4) 0.4775(3) 0.0176(11) Uani 1 1 d . . . . .
N23 N 0.9497(4) 0.6577(4) 0.6084(3) 0.0163(10) Uani 1 1 d . . . . .
N24 N 1.1026(4) 0.6700(4) 0.5565(3) 0.0176(11) Uani 1 1 d . . . . .
C25 C 0.7819(5) 0.7364(5) 0.4743(4) 0.0178(13) Uani 1 1 d . . . . .
H25A H 0.7642 0.7633 0.4202 0.021 Uiso 1 1 calc R U . . .
H25B H 0.7475 0.6747 0.4944 0.021 Uiso 1 1 calc R U . . .
C26 C 0.8676(5) 0.6628(5) 0.6615(4) 0.0167(12) Uani 1 1 d . . . . .
H26A H 0.8934 0.6489 0.7137 0.020 Uiso 1 1 calc R U . . .
H26B H 0.8193 0.6127 0.6616 0.020 Uiso 1 1 calc R U . . .
O31 O 0.7163(4) 0.9333(4) 0.4145(3) 0.0239(11) Uani 1 1 d D . . . .
O32 O 0.8914(4) 0.8205(4) 0.7273(3) 0.0229(10) Uani 1 1 d . . . . .
C31 C 0.7113(5) 0.8926(5) 0.4841(4) 0.0190(13) Uani 1 1 d . . . . .
C32 C 0.8278(5) 0.8216(5) 0.6820(4) 0.0182(13) Uani 1 1 d . . . . .
C33 C 0.7264(5) 0.7716(5) 0.5995(4) 0.0163(12) Uani 1 1 d . . . . .
H33 H 0.6810 0.7157 0.6157 0.020 Uiso 1 1 calc R U . . .
C34 C 0.6781(5) 0.8646(5) 0.6151(4) 0.0175(12) Uani 1 1 d . . . . .
H34 H 0.6118 0.8521 0.6427 0.021 Uiso 1 1 calc R U . . .
N31 N 0.7462(4) 0.8015(4) 0.5169(3) 0.0176(11) Uani 1 1 d . . . . .
N32 N 0.6697(4) 0.9290(4) 0.5395(3) 0.0193(11) Uani 1 1 d . . . . .
N33 N 0.7522(4) 0.8915(4) 0.6619(3) 0.0181(11) Uani 1 1 d . . . . .
N34 N 0.8165(4) 0.7559(4) 0.6429(3) 0.0191(11) Uani 1 1 d . . . . .
C35 C 0.6157(5) 1.0215(5) 0.5243(4) 0.0194(13) Uani 1 1 d . . . . .
H35A H 0.5910 1.0381 0.4717 0.023 Uiso 1 1 calc R U . . .
H35B H 0.5569 1.0147 0.5600 0.023 Uiso 1 1 calc R U . . .
C36 C 0.7339(5) 0.9641(5) 0.7007(4) 0.0188(13) Uani 1 1 d . . . . .
H36A H 0.7752 0.9491 0.7464 0.023 Uiso 1 1 calc R U . . .
H36B H 0.6630 0.9624 0.7185 0.023 Uiso 1 1 calc R U . . .
Eu2 Eu 0.46491(2) 0.57397(2) 0.28392(2) 0.01523(8) Uani 0.5 1 d . . P B 1
O21M O 0.5953(4) 0.5669(5) 0.3727(3) 0.0299(12) Uani 1 1 d G . . . .
H21A H 0.5824 0.5993 0.4060 0.045 Uiso 1 1 d G U . B .
H21B H 0.6602 0.5631 0.3696 0.045 Uiso 1 1 d G U . B .
O22M O 0.4913(4) 0.7325(4) 0.2956(3) 0.0225(10) Uani 1 1 d . . . . .
H22A H 0.4940 0.7304 0.3439 0.034 Uiso 1 1 d R U . B .
H22B H 0.4393 0.7693 0.2798 0.034 Uiso 1 1 d R U . . .
O23M O 0.2983(4) 0.6569(4) 0.2717(3) 0.0214(10) Uani 1 1 d . . . . .
H23A H 0.2587 0.6278 0.2493 0.032 Uiso 1 1 d R U . B .
H23B H 0.3035 0.7145 0.2405 0.032 Uiso 1 1 d R U . . .
O24M O 0.3948(4) 0.5069(3) 0.1933(3) 0.0259(11) Uani 1 1 d G . . . .
H24A H 0.3921 0.4449 0.2008 0.039 Uiso 1 1 d G U . B .
H24B H 0.3584 0.5312 0.1539 0.039 Uiso 1 1 d G U . B .
O25M O 0.5183(4) 0.4073(4) 0.3188(3) 0.0271(11) Uani 1 1 d G . . . .
H25C H 0.5558 0.3777 0.2917 0.041 Uiso 1 1 d G U . B .
H25D H 0.5193 0.3693 0.3651 0.041 Uiso 1 1 d G U . B .
N2 N 0.3243(4) 0.5148(4) 0.4125(3) 0.0195(11) Uani 1 1 d . . . . .
O21N O 0.3283(4) 0.4729(3) 0.3606(3) 0.0204(10) Uani 1 1 d . . . . .
O22N O 0.3942(3) 0.5725(3) 0.4126(3) 0.0192(10) Uani 1 1 d . . . . .
O23N O 0.2551(4) 0.5032(4) 0.4609(3) 0.0284(12) Uani 1 1 d . . . . .
O41 O 0.4477(3) 0.6935(3) 0.1589(3) 0.0199(10) Uani 1 1 d . . . . .
O42 O 0.6105(4) 0.8142(4) -0.1718(3) 0.0262(11) Uani 1 1 d . . . . .
C41 C 0.4746(5) 0.7520(5) 0.0989(4) 0.0159(12) Uani 1 1 d . . . . .
C42 C 0.5779(5) 0.8233(5) -0.1104(4) 0.0184(13) Uani 1 1 d . . . . .
C43 C 0.4688(5) 0.8643(5) -0.0211(4) 0.0195(13) Uani 1 1 d . . . . .
H43 H 0.4394 0.9306 -0.0285 0.023 Uiso 1 1 calc R U . . .
C44 C 0.5764(5) 0.8569(5) 0.0076(4) 0.0188(13) Uani 1 1 d . . . . .
H44 H 0.5996 0.9204 0.0109 0.023 Uiso 1 1 calc R U . . .
N41 N 0.4151(4) 0.7937(4) 0.0404(3) 0.0186(11) Uani 1 1 d . . . . .
N42 N 0.5686(4) 0.7876(4) 0.0824(3) 0.0191(11) Uani 1 1 d . . . . .
N43 N 0.6331(4) 0.8239(4) -0.0495(3) 0.0188(11) Uani 1 1 d . . . . .
N44 N 0.4812(4) 0.8406(4) -0.0922(3) 0.0212(12) Uani 1 1 d . . . . .
C45 C 0.6472(5) 0.7634(5) 0.1362(4) 0.0175(12) Uani 1 1 d . . . . .
H45A H 0.6174 0.7497 0.1888 0.021 Uiso 1 1 calc R U . . .
H45B H 0.6905 0.8195 0.1282 0.021 Uiso 1 1 calc R U . . .
C46 C 0.7415(5) 0.8072(5) -0.0481(4) 0.0210(14) Uani 1 1 d . . . . .
H46A H 0.7720 0.8546 -0.0265 0.025 Uiso 1 1 calc R U . . .
H46B H 0.7686 0.8173 -0.1012 0.025 Uiso 1 1 calc R U . . .
O51 O 0.6151(3) 0.5650(3) 0.2153(3) 0.0199(10) Uani 1 1 d . . . . .
O52 O 0.8058(4) 0.6477(4) -0.1046(3) 0.0233(10) Uani 1 1 d . . . . .
C51 C 0.6852(5) 0.5894(5) 0.1671(4) 0.0156(12) Uani 1 1 d . . . . .
C52 C 0.8034(5) 0.6411(5) -0.0359(4) 0.0195(13) Uani 1 1 d . . . . .
C53 C 0.7939(5) 0.6861(5) 0.0776(4) 0.0177(13) Uani 1 1 d . . . . .
H53 H 0.8465 0.7283 0.0869 0.021 Uiso 1 1 calc R U . . .
C54 C 0.8295(5) 0.5795(5) 0.0953(4) 0.0184(13) Uani 1 1 d . . . . .
H54 H 0.8950 0.5686 0.1209 0.022 Uiso 1 1 calc R U . . .
N51 N 0.7078(4) 0.6813(4) 0.1296(3) 0.0177(11) Uani 1 1 d . . . . .
N52 N 0.7496(4) 0.5278(4) 0.1457(3) 0.0173(11) Uani 1 1 d . . . . .
N53 N 0.8377(4) 0.5641(4) 0.0197(3) 0.0200(12) Uani 1 1 d . . . . .
N54 N 0.7692(4) 0.7097(4) -0.0027(3) 0.0201(12) Uani 1 1 d . . . . .
C55 C 0.7577(5) 0.4271(5) 0.1899(4) 0.0206(13) Uani 1 1 d . . . . .
H55A H 0.8277 0.4121 0.2051 0.025 Uiso 1 1 calc R U . . .
H55B H 0.7154 0.4176 0.2373 0.025 Uiso 1 1 calc R U . . .
C56 C 0.8761(5) 0.4758(5) 0.0047(4) 0.0170(12) Uani 1 1 d . . . . .
H56A H 0.8973 0.4901 -0.0500 0.020 Uiso 1 1 calc R U . . .
H56B H 0.9362 0.4540 0.0351 0.020 Uiso 1 1 calc R U . . .
O61 O 0.5905(4) 0.2984(4) 0.2256(3) 0.0258(11) Uani 1 1 d . . . . .
O62 O 0.7634(3) 0.4097(4) -0.1012(3) 0.0191(10) Uani 1 1 d . . . . .
C61 C 0.6531(5) 0.2968(5) 0.1747(4) 0.0189(13) Uani 1 1 d . . . . .
C62 C 0.7646(5) 0.3669(5) -0.0329(4) 0.0162(12) Uani 1 1 d . . . . .
C63 C 0.7981(5) 0.3302(5) 0.0968(4) 0.0168(12) Uani 1 1 d . . . . .
H63 H 0.8647 0.3108 0.1197 0.020 Uiso 1 1 calc R U . . .
C64 C 0.7457(5) 0.2446(5) 0.0812(4) 0.0159(12) Uani 1 1 d . . . . .
H64 H 0.7897 0.1855 0.0917 0.019 Uiso 1 1 calc R U . . .
N61 N 0.7285(4) 0.3611(4) 0.1492(3) 0.0180(11) Uani 1 1 d . . . . .
N62 N 0.6598(4) 0.2322(4) 0.1329(3) 0.0193(11) Uani 1 1 d . . . . .
N63 N 0.7229(4) 0.2796(4) 0.0007(3) 0.0193(11) Uani 1 1 d . . . . .
N64 N 0.8071(4) 0.3984(4) 0.0219(3) 0.0169(11) Uani 1 1 d . . . . .
C65 C 0.5962(5) 0.1488(5) 0.1472(4) 0.0219(14) Uani 1 1 d . . . . .
H65A H 0.6385 0.0916 0.1465 0.026 Uiso 1 1 calc R U . . .
H65B H 0.5645 0.1372 0.1990 0.026 Uiso 1 1 calc R U . . .
C66 C 0.6917(5) 0.2181(5) -0.0433(4) 0.0182(13) Uani 1 1 d . . . . .
H66A H 0.7246 0.1541 -0.0241 0.022 Uiso 1 1 calc R U . . .
H66B H 0.7145 0.2450 -0.0973 0.022 Uiso 1 1 calc R U . . .
N3 N 1.0329(4) 0.7846(4) 0.0075(3) 0.0199(12) Uani 1 1 d . . . . .
O31N O 1.0736(4) 0.8631(4) 0.0005(3) 0.0299(12) Uani 1 1 d . . . . .
O32N O 1.0295(4) 0.7222(4) 0.0720(3) 0.0301(12) Uani 1 1 d . . . . .
O33N O 0.9977(4) 0.7671(4) -0.0489(3) 0.0311(12) Uani 1 1 d . . . . .
N4 N 0.8693(5) 0.5783(5) 0.3298(4) 0.0300(14) Uani 1 1 d . U . . .
O41N O 0.8091(5) 0.5469(6) 0.3821(4) 0.064(2) Uani 1 1 d . U . . .
O42N O 0.8437(5) 0.6340(4) 0.2680(3) 0.0398(15) Uani 1 1 d . U . . .
O43N O 0.9598(5) 0.5563(4) 0.3407(4) 0.0412(15) Uani 1 1 d . U . . .
N5 N 0.5305(4) 0.7235(4) 0.4920(3) 0.0202(12) Uani 1 1 d . . . . .
O51N O 0.5600(4) 0.6393(4) 0.4995(3) 0.0293(12) Uani 1 1 d . . . . .
O52N O 0.5292(4) 0.7831(4) 0.4264(3) 0.0295(12) Uani 1 1 d . . . . .
O53N O 0.5038(5) 0.7515(4) 0.5491(3) 0.0328(13) Uani 1 1 d . . . . .
N6 N 1.3636(5) 0.9243(4) 0.1618(3) 0.0216(12) Uani 1 1 d . . . . .
O61N O 1.3448(5) 0.8607(4) 0.2231(3) 0.0327(13) Uani 1 1 d . . . . .
O62N O 1.4526(4) 0.9472(4) 0.1425(4) 0.0404(15) Uani 1 1 d . . . . .
O63N O 1.2963(5) 0.9644(4) 0.1197(3) 0.0372(14) Uani 1 1 d . . . . .
N7 N 1.026(3) 1.021(3) 0.462(3) 0.090(6) Uani 0.25 1 d D U P C -1
O71N O 1.010(3) 0.958(3) 0.430(3) 0.086(7) Uani 0.25 1 d D U P C -1
O72N O 1.092(3) 1.009(4) 0.509(2) 0.082(7) Uani 0.25 1 d D U P C -1
O73N O 0.970(3) 1.094(3) 0.450(3) 0.096(9) Uani 0.25 1 d D U P C -1
N7A N 0.998(2) 0.966(2) 0.5326(19) 0.086(6) Uani 0.25 1 d D U P D -2
O71A O 0.940(3) 0.948(4) 0.488(3) 0.088(7) Uani 0.25 1 d D U P D -2
O72A O 0.971(3) 1.012(4) 0.579(3) 0.079(8) Uani 0.25 1 d D U P D -2
O73A O 1.084(3) 0.933(4) 0.526(3) 0.088(7) Uani 0.25 1 d D U P D -2
N8 N 0.535(3) 0.490(3) 0.030(2) 0.089(8) Uani 0.25 1 d D U P E -1
O81N O 0.521(3) 0.550(3) 0.067(2) 0.085(8) Uani 0.25 1 d D U P E -1
O82N O 0.478(4) 0.421(3) 0.042(2) 0.093(8) Uani 0.25 1 d D U P E -1
O83N O 0.594(3) 0.506(4) -0.026(2) 0.085(8) Uani 0.25 1 d D U P E -1
N8A N 0.501(3) 0.538(5) -0.031(3) 0.089(8) Uani 0.25 1 d D U P F -2
O81A O 0.587(3) 0.569(4) -0.043(2) 0.087(8) Uani 0.25 1 d D U P F -2
O82A O 0.448(3) 0.556(4) 0.021(2) 0.089(8) Uani 0.25 1 d D U P F -2
O83A O 0.468(3) 0.498(4) -0.076(2) 0.084(9) Uani 0.25 1 d D U P F -2
O1W O 0.8239(4) 1.1802(4) 0.2712(3) 0.0282(12) Uani 1 1 d G . . . .
H1WA H 0.7824 1.1835 0.3085 0.042 Uiso 1 1 d G U . . .
H1WB H 0.8772 1.2078 0.2794 0.042 Uiso 1 1 d G U . . .
O2W O 0.6061(6) 0.9210(5) 0.2549(5) 0.0529(19) Uani 1 1 d G . . . .
H2WA H 0.6170 0.9651 0.2775 0.079 Uiso 1 1 d DG U . . .
H2WB H 0.5532 0.9417 0.2287 0.079 Uiso 1 1 d G U . . .
O3W O 0.5712(6) 1.0713(7) 0.3317(4) 0.060(2) Uani 1 1 d G . . . .
H3WA H 0.5991 1.0279 0.3686 0.090 Uiso 1 1 d DG U . . .
H3WB H 0.5902 1.1257 0.3370 0.090 Uiso 1 1 d DG U . . .
O4W O 1.1386(4) 0.5667(4) 0.2442(3) 0.0304(12) Uani 1 1 d G . . . .
H4WA H 1.1437 0.5630 0.1973 0.046 Uiso 1 1 d G U . . .
H4WB H 1.0770 0.5852 0.2498 0.046 Uiso 1 1 d G U . . .
O5W O 0.6758(4) 0.6654(4) 0.7757(3) 0.0281(12) Uani 1 1 d G . . . .
H5WA H 0.6417 0.7093 0.7910 0.042 Uiso 1 1 d G U . . .
H5WB H 0.7218 0.6461 0.8092 0.042 Uiso 1 1 d G U . . .
O6W O 0.9942(5) 0.6057(5) 0.8332(3) 0.0415(16) Uani 1 1 d G . . . .
H6WA H 0.9626 0.6483 0.8516 0.062 Uiso 1 1 d G U . . .
H6WB H 1.0148 0.6377 0.7876 0.062 Uiso 1 1 d G U . . .
Dy2 Dy 0.46491(2) 0.57397(2) 0.28392(2) 0.01523(8) Uani 0.5 1 d . . P B 2
Dy1 Dy 0.95324(2) 0.91749(2) 0.22440(2) 0.01536(8) Uani 0.5 1 d . . P A 4

loop_
_atom_site_aniso_label
_atom_site_aniso_U_11
_atom_site_aniso_U_22
_atom_site_aniso_U_33
_atom_site_aniso_U_23
_atom_site_aniso_U_13
_atom_site_aniso_U_12
Eu1 0.01719(15) 0.01308(14) 0.01373(14) 0.00028(11) -0.00238(11) -0.00240(11)
O11M 0.022(3) 0.023(3) 0.031(3) 0.002(2) -0.010(2) -0.002(2)
O12M 0.030(3) 0.015(2) 0.019(2) -0.0007(19) 0.000(2) -0.002(2)
O13M 0.025(3) 0.048(4) 0.025(3) -0.018(3) 0.006(2) -0.017(3)
O14M 0.033(3) 0.016(2) 0.019(2) 0.0012(19) -0.006(2) -0.006(2)
O15M 0.042(3) 0.015(2) 0.032(3) 0.000(2) 0.017(2) -0.006(2)
N1 0.024(3) 0.014(3) 0.021(3) 0.007(2) -0.004(2) -0.007(2)
O11N 0.025(3) 0.016(2) 0.023(2) 0.003(2) -0.006(2) -0.0011(19)
O12N 0.030(3) 0.023(3) 0.021(2) -0.001(2) -0.010(2) 0.007(2)
O13N 0.034(3) 0.024(3) 0.037(3) 0.004(2) -0.023(2) -0.007(2)
O11 0.017(2) 0.014(2) 0.021(2) 0.0019(18) -0.0057(18) -0.0024(18)
O12 0.026(3) 0.023(3) 0.020(2) -0.004(2) 0.000(2) -0.005(2)
C11 0.015(3) 0.014(3) 0.014(3) -0.002(2) 0.002(2) -0.002(2)
C12 0.013(3) 0.015(3) 0.021(3) -0.003(2) -0.003(2) 0.001(2)
C13 0.012(3) 0.017(3) 0.019(3) 0.000(2) -0.004(2) 0.002(2)
C14 0.017(3) 0.013(3) 0.017(3) 0.000(2) -0.001(2) 0.000(2)
N11 0.015(2) 0.016(3) 0.015(2) 0.000(2) -0.005(2) -0.002(2)
N12 0.019(3) 0.010(2) 0.019(3) 0.000(2) -0.002(2) -0.003(2)
N13 0.015(3) 0.018(3) 0.013(2) 0.001(2) 0.0019(19) -0.004(2)
N14 0.018(3) 0.018(3) 0.019(3) -0.002(2) -0.002(2) -0.006(2)
C15 0.020(3) 0.015(3) 0.011(3) -0.001(2) -0.003(2) -0.003(2)
C16 0.013(3) 0.015(3) 0.018(3) 0.002(2) 0.003(2) -0.003(2)
O21 0.021(2) 0.021(2) 0.017(2) 0.0001(19) -0.0020(18) -0.0001(19)
O22 0.019(2) 0.026(3) 0.016(2) -0.002(2) -0.0025(18) -0.0028(19)
C21 0.017(3) 0.014(3) 0.015(3) -0.002(2) 0.000(2) -0.003(2)
C22 0.022(3) 0.011(3) 0.018(3) 0.000(2) -0.001(3) -0.002(2)
C23 0.018(3) 0.013(3) 0.015(3) 0.003(2) -0.002(2) -0.001(2)
C24 0.018(3) 0.013(3) 0.014(3) 0.002(2) -0.002(2) -0.006(2)
N21 0.018(3) 0.016(3) 0.014(2) -0.001(2) -0.003(2) 0.000(2)
N22 0.015(3) 0.021(3) 0.015(2) 0.000(2) -0.002(2) -0.003(2)
N23 0.017(3) 0.015(2) 0.015(2) 0.000(2) -0.001(2) -0.002(2)
N24 0.016(3) 0.019(3) 0.016(3) -0.001(2) 0.000(2) -0.004(2)
C25 0.013(3) 0.020(3) 0.018(3) -0.001(3) -0.005(2) -0.002(2)
C26 0.014(3) 0.013(3) 0.018(3) 0.003(2) 0.000(2) -0.004(2)
O31 0.025(3) 0.025(3) 0.016(2) 0.004(2) -0.0025(19) -0.005(2)
O32 0.026(3) 0.021(2) 0.022(2) -0.006(2) -0.006(2) -0.005(2)
C31 0.015(3) 0.016(3) 0.022(3) 0.002(3) -0.007(2) -0.007(2)
C32 0.018(3) 0.016(3) 0.015(3) 0.006(2) -0.001(2) -0.007(2)
C33 0.017(3) 0.013(3) 0.015(3) 0.003(2) -0.001(2) -0.006(2)
C34 0.015(3) 0.016(3) 0.020(3) -0.001(2) -0.003(2) -0.002(2)
N31 0.017(3) 0.016(3) 0.015(3) 0.003(2) 0.001(2) -0.003(2)
N32 0.024(3) 0.016(3) 0.016(3) 0.000(2) -0.004(2) -0.005(2)
N33 0.017(3) 0.017(3) 0.019(3) -0.003(2) -0.002(2) -0.004(2)
N34 0.020(3) 0.015(3) 0.019(3) 0.001(2) -0.003(2) -0.003(2)
C35 0.014(3) 0.023(3) 0.020(3) -0.001(3) -0.008(2) -0.002(2)
C36 0.023(3) 0.016(3) 0.014(3) 0.001(2) 0.002(2) -0.006(3)
Eu2 0.01479(14) 0.01545(15) 0.01457(15) -0.00280(11) 0.00078(11) -0.00110(11)
O21M 0.017(2) 0.046(4) 0.030(3) -0.016(3) -0.006(2) 0.007(2)
O22M 0.028(3) 0.019(2) 0.019(2) -0.0034(19) -0.0003(19) -0.004(2)
O23M 0.020(2) 0.020(2) 0.022(2) -0.002(2) 0.0004(19) -0.0015(19)
O24M 0.040(3) 0.010(2) 0.027(3) -0.002(2) -0.012(2) -0.001(2)
O25M 0.036(3) 0.019(2) 0.021(2) 0.000(2) 0.008(2) 0.004(2)
N2 0.018(3) 0.016(3) 0.021(3) 0.000(2) 0.001(2) 0.002(2)
O21N 0.023(2) 0.015(2) 0.023(2) -0.0041(19) 0.0019(19) -0.0027(19)
O22N 0.018(2) 0.020(2) 0.019(2) -0.0033(19) -0.0008(18) -0.0054(19)
O23N 0.026(3) 0.024(3) 0.033(3) -0.005(2) 0.014(2) -0.007(2)
O41 0.019(2) 0.021(2) 0.018(2) -0.0009(19) 0.0022(18) -0.0067(19)
O42 0.032(3) 0.020(2) 0.024(3) -0.002(2) 0.006(2) -0.003(2)
C41 0.017(3) 0.013(3) 0.018(3) -0.005(2) 0.001(2) -0.001(2)
C42 0.021(3) 0.010(3) 0.020(3) 0.002(2) 0.005(3) -0.001(2)
C43 0.022(3) 0.012(3) 0.022(3) -0.001(2) 0.001(3) -0.001(3)
C44 0.017(3) 0.016(3) 0.022(3) -0.002(3) -0.001(2) 0.000(2)
N41 0.015(3) 0.018(3) 0.019(3) 0.002(2) 0.000(2) -0.002(2)
N42 0.018(3) 0.019(3) 0.017(3) 0.000(2) 0.002(2) -0.005(2)
N43 0.020(3) 0.015(3) 0.019(3) -0.001(2) 0.006(2) -0.002(2)
N44 0.022(3) 0.018(3) 0.021(3) -0.002(2) 0.004(2) -0.002(2)
C45 0.020(3) 0.015(3) 0.019(3) -0.005(2) -0.003(2) -0.003(2)
C46 0.017(3) 0.018(3) 0.024(3) 0.002(3) 0.007(3) -0.007(2)
O51 0.013(2) 0.022(2) 0.023(2) -0.003(2) 0.0008(18) -0.0040(18)
O52 0.023(2) 0.028(3) 0.018(2) -0.004(2) 0.0032(19) -0.004(2)
C51 0.015(3) 0.017(3) 0.015(3) -0.004(2) 0.000(2) -0.005(2)
C52 0.012(3) 0.023(3) 0.023(3) -0.005(3) 0.003(2) -0.005(2)
C53 0.013(3) 0.020(3) 0.021(3) -0.007(3) 0.000(2) -0.005(2)
C54 0.014(3) 0.024(3) 0.017(3) -0.006(3) 0.003(2) -0.007(3)
N51 0.013(2) 0.018(3) 0.022(3) -0.006(2) 0.004(2) -0.003(2)
N52 0.017(3) 0.017(3) 0.017(3) -0.002(2) 0.000(2) -0.001(2)
N53 0.021(3) 0.022(3) 0.016(3) -0.005(2) 0.001(2) -0.003(2)
N54 0.024(3) 0.018(3) 0.015(3) 0.001(2) 0.003(2) -0.004(2)
C55 0.020(3) 0.024(3) 0.017(3) -0.004(3) -0.003(2) 0.005(3)
C56 0.016(3) 0.017(3) 0.016(3) -0.002(2) 0.007(2) -0.007(2)
O61 0.027(3) 0.031(3) 0.019(2) -0.007(2) 0.005(2) 0.000(2)
O62 0.018(2) 0.022(2) 0.014(2) 0.0002(19) -0.0019(17) -0.0029(19)
C61 0.019(3) 0.015(3) 0.018(3) 0.003(2) -0.001(2) -0.001(2)
C62 0.011(3) 0.015(3) 0.021(3) -0.003(2) -0.001(2) 0.000(2)
C63 0.017(3) 0.016(3) 0.015(3) -0.001(2) -0.001(2) 0.004(2)
C64 0.014(3) 0.016(3) 0.015(3) -0.001(2) 0.003(2) 0.003(2)
N61 0.022(3) 0.017(3) 0.014(2) -0.001(2) 0.007(2) -0.003(2)
N62 0.019(3) 0.021(3) 0.015(3) -0.001(2) 0.001(2) -0.003(2)
N63 0.025(3) 0.018(3) 0.014(2) -0.003(2) -0.002(2) 0.000(2)
N64 0.014(2) 0.019(3) 0.015(2) 0.002(2) 0.001(2) -0.005(2)
C65 0.023(3) 0.015(3) 0.022(3) 0.004(3) 0.001(3) -0.001(3)
C66 0.014(3) 0.018(3) 0.022(3) -0.005(3) 0.004(2) -0.002(2)
N3 0.018(3) 0.024(3) 0.015(3) -0.001(2) 0.004(2) -0.001(2)
O31N 0.031(3) 0.034(3) 0.024(3) -0.008(2) 0.009(2) -0.015(2)
O32N 0.033(3) 0.032(3) 0.020(3) 0.000(2) 0.002(2) 0.001(2)
O33N 0.039(3) 0.030(3) 0.023(3) -0.002(2) -0.007(2) -0.011(2)
N4 0.031(3) 0.021(3) 0.031(3) 0.003(3) 0.004(3) -0.001(2)
O41N 0.035(4) 0.062(4) 0.061(4) 0.035(4) 0.019(3) 0.007(3)
O42N 0.041(3) 0.033(3) 0.035(3) 0.011(3) -0.011(3) -0.011(3)
O43N 0.027(3) 0.036(3) 0.050(4) 0.006(3) 0.005(3) -0.006(3)
N5 0.013(3) 0.027(3) 0.018(3) 0.000(2) -0.006(2) -0.002(2)
O51N 0.035(3) 0.024(3) 0.027(3) -0.003(2) -0.003(2) 0.006(2)
O52N 0.041(3) 0.025(3) 0.018(2) 0.002(2) -0.004(2) 0.001(2)
O53N 0.040(3) 0.034(3) 0.023(3) -0.006(2) 0.001(2) 0.006(3)
N6 0.028(3) 0.013(3) 0.023(3) -0.004(2) 0.001(2) -0.001(2)
O61N 0.041(3) 0.024(3) 0.027(3) 0.002(2) 0.005(2) 0.001(2)
O62N 0.027(3) 0.034(3) 0.056(4) -0.007(3) 0.008(3) -0.009(3)
O63N 0.037(3) 0.031(3) 0.035(3) 0.006(3) -0.013(3) -0.004(3)
N7 0.057(12) 0.130(19) 0.101(12) -0.063(13) -0.006(10) -0.006(11)
O71N 0.058(12) 0.127(19) 0.097(12) -0.069(13) -0.007(10) -0.004(12)
O72N 0.051(12) 0.13(2) 0.092(12) -0.069(14) -0.010(10) -0.009(12)
O73N 0.057(16) 0.13(2) 0.115(16) -0.058(16) -0.001(14) -0.003(15)
N7A 0.056(11) 0.129(19) 0.095(11) -0.067(13) -0.005(9) -0.001(11)
O71A 0.059(13) 0.130(19) 0.095(12) -0.065(14) -0.009(11) -0.006(12)
O72A 0.050(14) 0.13(2) 0.081(14) -0.073(15) -0.010(12) 0.007(14)
O73A 0.056(12) 0.130(19) 0.098(12) -0.066(13) -0.003(10) -0.001(12)
N8 0.054(10) 0.17(2) 0.066(10) -0.068(14) 0.000(9) 0.007(13)
O81N 0.054(11) 0.16(2) 0.061(11) -0.072(14) 0.002(9) 0.004(14)
O82N 0.057(11) 0.17(2) 0.073(11) -0.066(14) 0.000(10) 0.006(13)
O83N 0.050(10) 0.17(2) 0.060(10) -0.069(14) -0.002(9) 0.011(13)
N8A 0.055(10) 0.17(2) 0.066(9) -0.067(13) -0.001(9) 0.007(12)
O81A 0.053(10) 0.17(2) 0.063(11) -0.071(14) 0.002(10) 0.006(14)
O82A 0.056(11) 0.17(2) 0.066(10) -0.069(14) 0.002(9) 0.009(13)
O83A 0.050(11) 0.17(2) 0.054(11) -0.069(15) 0.002(10) 0.010(14)
O1W 0.037(3) 0.023(3) 0.023(3) -0.002(2) 0.002(2) -0.008(2)
O2W 0.048(4) 0.030(3) 0.076(6) -0.009(4) 0.012(4) 0.001(3)
O3W 0.048(4) 0.102(7) 0.027(3) -0.011(4) -0.002(3) -0.023(4)
O4W 0.029(3) 0.039(3) 0.024(3) -0.008(2) 0.000(2) -0.002(2)
O5W 0.034(3) 0.023(3) 0.025(3) -0.003(2) 0.002(2) -0.006(2)
O6W 0.027(3) 0.068(5) 0.020(3) 0.002(3) 0.000(2) 0.009(3)
Dy2 0.01479(14) 0.01545(15) 0.01457(15) -0.00280(11) 0.00078(11) -0.00110(11)
Dy1 0.01719(15) 0.01308(14) 0.01373(14) 0.00028(11) -0.00238(11) -0.00240(11)

loop_
_atom_type_symbol
_atom_type_description
_atom_type_scat_dispersion_real
_atom_type_scat_dispersion_imag
_atom_type_scat_source
C C 0.0033 0.0016 'International Tables Vol C Tables 4.2.6.8 and 6.1.1.4'
H H 0.0000 0.0000 'International Tables Vol C Tables 4.2.6.8 and 6.1.1.4'
Dy Dy -0.1892 4.4098 'International Tables Vol C Tables 4.2.6.8 and 6.1.1.4'
Eu Eu -0.1578 3.6682 'International Tables Vol C Tables 4.2.6.8 and 6.1.1.4'
N N 0.0061 0.0033 'International Tables Vol C Tables 4.2.6.8 and 6.1.1.4'
O O 0.0106 0.0060 'International Tables Vol C Tables 4.2.6.8 and 6.1.1.4'

loop_
_geom_angle_atom_site_label_1
_geom_angle_atom_site_label_2
_geom_angle_atom_site_label_3
_geom_angle
_geom_angle_site_symmetry_1
_geom_angle_site_symmetry_3
_geom_angle_publ_flag
O11M Eu1 H12A 59.4 . . ?
O11M Eu1 H12B 82.5 . . ?
O11M Eu1 H15A 86.6 . . ?
O11M Eu1 H15B 63.8 . . ?
O11M Eu1 O12N 69.40(18) . . ?
O12M Eu1 O11M 76.31(18) . . ?
O12M Eu1 H12A 17.0 . . ?
O12M Eu1 H12B 17.0 . . ?
O12M Eu1 O13M 70.49(19) . . ?
O12M Eu1 O14M 144.63(18) . . ?
O12M Eu1 H15A 156.9 . . ?
O12M Eu1 H15B 128.4 . . ?
O12M Eu1 O11N 119.97(17) . . ?
O12M Eu1 O12N 72.63(17) . . ?
O12M Eu1 O21 73.49(16) . . ?
H12A Eu1 H12B 28.3 . . ?
H12A Eu1 H15A 142.3 . . ?
H12A Eu1 H15B 114.1 . . ?
H12B Eu1 H15A 169.1 . . ?
H12B Eu1 H15B 142.3 . . ?
O13M Eu1 O11M 132.52(18) . . ?
O13M Eu1 H12A 85.3 . . ?
O13M Eu1 H12B 57.1 . . ?
O13M Eu1 O14M 74.4(2) . . ?
O13M Eu1 H15A 132.3 . . ?
O13M Eu1 H15B 160.6 . . ?
O13M Eu1 O11N 101.73(19) . . ?
O13M Eu1 O12N 68.88(18) . . ?
O13M Eu1 O21 130.12(19) . . ?
O14M Eu1 O11M 134.01(18) . . ?
O14M Eu1 H12A 159.4 . . ?
O14M Eu1 H12B 131.1 . . ?
O14M Eu1 H15A 57.8 . . ?
O14M Eu1 H15B 86.3 . . ?
O14M Eu1 O11N 71.43(17) . . ?
O14M Eu1 O12N 98.93(17) . . ?
O14M Eu1 O21 129.72(17) . . ?
O15M Eu1 O11M 80.9(2) . . ?
O15M Eu1 O12M 141.02(17) . . ?
O15M Eu1 H12A 129.0 . . ?
O15M Eu1 H12B 157.2 . . ?
O15M Eu1 O13M 144.26(19) . . ?
O15M Eu1 O14M 71.60(18) . . ?
O15M Eu1 H15A 17.1 . . ?
O15M Eu1 H15B 17.1 . . ?
O15M Eu1 O11N 77.73(19) . . ?
O15M Eu1 O12N 127.13(19) . . ?
O15M Eu1 O21 68.59(17) . . ?
H15A Eu1 H15B 28.6 . . ?
O11N Eu1 O11M 67.11(17) . . ?
O11N Eu1 H12A 109.9 . . ?
O11N Eu1 H12B 109.9 . . ?
O11N Eu1 H15A 65.0 . . ?
O11N Eu1 H15B 73.5 . . ?
O11N Eu1 O12N 50.90(17) . . ?
O11N Eu1 O21 126.08(16) . . ?
O12N Eu1 H12A 69.5 . . ?
O12N Eu1 H12B 59.6 . . ?
O12N Eu1 H15A 115.9 . . ?
O12N Eu1 H15B 117.5 . . ?
O11 Eu1 O11M 141.43(16) . . ?
O11 Eu1 O12M 90.43(17) . . ?
O11 Eu1 H12A 103.2 . . ?
O11 Eu1 H12B 95.2 . . ?
O11 Eu1 O13M 72.36(18) . . ?
O11 Eu1 O14M 74.63(17) . . ?
O11 Eu1 O15M 88.11(19) . . ?
O11 Eu1 H15A 93.6 . . ?
O11 Eu1 H15B 100.7 . . ?
O11 Eu1 O11N 145.84(16) . . ?
O11 Eu1 O12N 140.96(17) . . ?
O11 Eu1 O21 74.61(16) . . ?
O21 Eu1 O11M 66.94(17) . . ?
O21 Eu1 H12A 67.2 . . ?
O21 Eu1 H12B 90.5 . . ?
O21 Eu1 H15A 85.7 . . ?
O21 Eu1 H15B 61.8 . . ?
O21 Eu1 O12N 129.48(17) . . ?
Eu1 O11M H11A 137.1 . . ?
Eu1 O11M H11B 115.0 . . ?
H11A O11M H11B 104.5 . . ?
Dy1 O11M H11A 137.1 . . ?
Dy1 O11M H11B 115.0 . . ?
Eu1 O12M H12A 109.5 . . ?
Eu1 O12M H12B 109.5 . . ?
H12A O12M H12B 104.5 . . ?
Dy1 O12M H12A 109.5 . . ?
Dy1 O12M H12B 109.5 . . ?
Eu1 O13M H13A 125.2 . . ?
Eu1 O13M H13B 126.6 . . ?
H13A O13M H13B 104.5 . . ?
Dy1 O13M H13A 125.2 . . ?
Dy1 O13M H13B 126.6 . . ?
Eu1 O14M H14A 126.2 . . ?
Eu1 O14M H14B 126.9 . . ?
H14A O14M H14B 104.5 . . ?
Dy1 O14M H14A 126.2 . . ?
Dy1 O14M H14B 126.9 . . ?
Eu1 O15M H15A 109.5 . . ?
Eu1 O15M H15B 109.2 . . ?
H15A O15M H15B 104.5 . . ?
Dy1 O15M H15A 109.5 . . ?
Dy1 O15M H15B 109.2 . . ?
O11N N1 Eu1 57.1(3) . . ?
O11N N1 Dy1 57.1(3) . . ?
O12N N1 Eu1 59.6(3) . . ?
O12N N1 O11N 115.9(5) . . ?
O12N N1 Dy1 59.6(3) . . ?
O13N N1 Eu1 170.3(5) . . ?
O13N N1 O11N 121.8(6) . . ?
O13N N1 O12N 122.3(7) . . ?
O13N N1 Dy1 170.3(5) . . ?
N1 O11N Eu1 97.2(4) . . ?
N1 O11N Dy1 97.2(4) . . ?
N1 O12N Eu1 94.8(4) . . ?
N1 O12N Dy1 94.8(4) . . ?
C11 O11 Eu1 158.8(4) . . ?
C11 O11 Dy1 158.8(4) . . ?
O11 C11 N11 124.9(6) . . ?
O11 C11 N12 125.6(6) . . ?
N12 C11 N11 109.5(6) . . ?
O12 C12 N13 125.6(6) . . ?
O12 C12 N14 126.1(6) . . ?
N13 C12 N14 108.2(6) . . ?
C14 C13 H13 111.7 . . ?
N11 C13 H13 111.7 . . ?
N11 C13 C14 104.0(5) . . ?
N14 C13 H13 111.7 . . ?
N14 C13 C14 103.3(5) . . ?
N14 C13 N11 114.0(5) . . ?
C13 C14 H14 111.8 . . ?
N12 C14 C13 102.1(5) . . ?
N12 C14 H14 111.8 . . ?
N12 C14 N13 115.6(5) . . ?
N13 C14 C13 103.1(5) . . ?
N13 C14 H14 111.8 . . ?
C11 N11 C13 110.7(5) . . ?
C11 N11 C36 123.7(5) . 2_776 ?
C36 N11 C13 122.3(5) 2_776 . ?
C11 N12 C14 113.0(5) . . ?
C11 N12 C15 123.6(5) . . ?
C14 N12 C15 123.3(5) . . ?
C12 N13 C14 111.6(5) . . ?
C12 N13 C16 122.3(5) . . ?
C14 N13 C16 123.9(5) . . ?
C12 N14 C13 112.9(5) . . ?
C12 N14 C35 123.5(6) . 2_776 ?
C35 N14 C13 122.8(5) 2_776 . ?
N12 C15 H15C 108.9 . . ?
N12 C15 H15D 108.9 . . ?
H15C C15 H15D 107.7 . . ?
N21 C15 N12 113.5(5) . . ?
N21 C15 H15C 108.9 . . ?
N21 C15 H15D 108.9 . . ?
N13 C16 H16A 109.2 . . ?
N13 C16 H16B 109.2 . . ?
H16A C16 H16B 107.9 . . ?
N24 C16 N13 112.2(5) . . ?
N24 C16 H16A 109.2 . . ?
N24 C16 H16B 109.2 . . ?
C21 O21 Eu1 157.2(4) . . ?
C21 O21 Dy1 157.2(4) . . ?
O21 C21 N21 125.1(6) . . ?
O21 C21 N22 125.3(6) . . ?
N21 C21 N22 109.6(5) . . ?
O22 C22 N23 126.2(6) . . ?
O22 C22 N24 125.2(6) . . ?
N23 C22 N24 108.6(6) . . ?
C24 C23 H23 111.8 . . ?
N21 C23 H23 111.8 . . ?
N21 C23 C24 102.8(5) . . ?
N21 C23 N24 115.0(5) . . ?
N24 C23 H23 111.8 . . ?
N24 C23 C24 102.9(5) . . ?
C23 C24 H24 111.6 . . ?
N22 C24 C23 103.0(5) . . ?
N22 C24 H24 111.6 . . ?
N23 C24 C23 102.6(5) . . ?
N23 C24 H24 111.6 . . ?
N23 C24 N22 115.6(5) . . ?
C15 N21 C23 124.7(5) . . ?
C21 N21 C15 122.8(5) . . ?
C21 N21 C23 112.5(5) . . ?
C21 N22 C24 111.2(5) . . ?
C21 N22 C25 121.6(5) . . ?
C24 N22 C25 123.4(5) . . ?
C22 N23 C24 113.3(5) . . ?
C22 N23 C26 123.6(6) . . ?
C24 N23 C26 123.1(5) . . ?
C22 N24 C16 123.4(6) . . ?
C22 N24 C23 111.2(5) . . ?
C23 N24 C16 123.0(6) . . ?
N22 C25 H25A 108.8 . . ?
N22 C25 H25B 108.8 . . ?
H25A C25 H25B 107.7 . . ?
N31 C25 N22 113.8(5) . . ?
N31 C25 H25A 108.8 . . ?
N31 C25 H25B 108.8 . . ?
N23 C26 H26A 109.0 . . ?
N23 C26 H26B 109.0 . . ?
N23 C26 N34 112.8(5) . . ?
H26A C26 H26B 107.8 . . ?
N34 C26 H26A 109.0 . . ?
N34 C26 H26B 109.0 . . ?
O31 C31 N31 124.5(7) . . ?
O31 C31 N32 126.7(6) . . ?
N32 C31 N31 108.8(6) . . ?
O32 C32 N33 125.1(7) . . ?
O32 C32 N34 126.7(7) . . ?
N34 C32 N33 108.2(5) . . ?
C34 C33 H33 112.3 . . ?
N31 C33 H33 112.3 . . ?
N31 C33 C34 102.5(5) . . ?
N34 C33 H33 112.3 . . ?
N34 C33 C34 103.5(5) . . ?
N34 C33 N31 113.1(5) . . ?
C33 C34 H34 111.9 . . ?
N32 C34 C33 103.1(5) . . ?
N32 C34 H34 111.9 . . ?
N32 C34 N33 114.7(5) . . ?
N33 C34 C33 102.6(5) . . ?
N33 C34 H34 111.9 . . ?
C25 N31 C33 123.1(5) . . ?
C31 N31 C25 123.9(6) . . ?
C31 N31 C33 112.1(6) . . ?
C31 N32 C34 113.1(6) . . ?
C31 N32 C35 123.8(6) . . ?
C34 N32 C35 122.9(6) . . ?
C32 N33 C34 111.7(5) . . ?
C32 N33 C36 122.5(6) . . ?
C36 N33 C34 123.2(6) . . ?
C32 N34 C26 123.2(6) . . ?
C32 N34 C33 113.3(6) . . ?
C33 N34 C26 120.4(5) . . ?
N14 C35 N32 114.2(5) 2_776 . ?
N14 C35 H35A 108.7 2_776 . ?
N14 C35 H35B 108.7 2_776 . ?
N32 C35 H35A 108.7 . . ?
N32 C35 H35B 108.7 . . ?
H35A C35 H35B 107.6 . . ?
N11 C36 H36A 108.8 2_776 . ?
N11 C36 H36B 108.8 2_776 . ?
N33 C36 N11 113.6(5) . 2_776 ?
N33 C36 H36A 108.8 . . ?
N33 C36 H36B 108.8 . . ?
H36A C36 H36B 107.7 . . ?
O21M Eu2 H22A 59.5 . . ?
O21M Eu2 H22B 86.5 . . ?
O21M Eu2 O23M 131.00(18) . . ?
O21M Eu2 H24A 135.8 . . ?
O21M Eu2 H24B 158.0 . . ?
O21M Eu2 O21N 105.39(18) . . ?
O21M Eu2 O22N 68.77(17) . . ?
O21M Eu2 O41 126.11(18) . . ?
O22M Eu2 O21M 70.46(19) . . ?
O22M Eu2 H22A 16.9 . . ?
O22M Eu2 H22B 17.0 . . ?
O22M Eu2 O23M 73.97(17) . . ?
O22M Eu2 H24A 151.3 . . ?
O22M Eu2 H24B 124.7 . . ?
O22M Eu2 O25M 146.76(19) . . ?
O22M Eu2 O21N 120.66(16) . . ?
O22M Eu2 O22N 74.89(16) . . ?
O22M Eu2 O41 70.03(16) . . ?
H22A Eu2 H22B 28.3 . . ?
H22A Eu2 H24A 164.8 . . ?
H22A Eu2 H24B 139.0 . . ?
H22B Eu2 H24A 137.0 . . ?
H22B Eu2 H24B 110.7 . . ?
O23M Eu2 H22A 77.2 . . ?
O23M Eu2 H22B 57.7 . . ?
O23M Eu2 H24A 88.8 . . ?
O23M Eu2 H24B 70.9 . . ?
O23M Eu2 O21N 66.33(16) . . ?
O24M Eu2 O21M 147.84(19) . . ?
O24M Eu2 O22M 136.62(17) . . ?
O24M Eu2 H22A 151.1 . . ?
O24M Eu2 H22B 122.9 . . ?
O24M Eu2 O23M 80.02(18) . . ?
O24M Eu2 H24A 14.7 . . ?
O24M Eu2 H24B 12.1 . . ?
O24M Eu2 O25M 74.43(19) . . ?
O24M Eu2 O21N 77.13(18) . . ?
O24M Eu2 O22N 127.22(18) . . ?
O24M Eu2 O41 68.18(16) . . ?
H24A Eu2 H24B 26.6 . . ?
O25M Eu2 O21M 76.4(2) . . ?
O25M Eu2 H22A 134.4 . . ?
O25M Eu2 H22B 162.7 . . ?
O25M Eu2 O23M 133.48(18) . . ?
O25M Eu2 H24A 60.3 . . ?
O25M Eu2 H24B 86.6 . . ?
O25M Eu2 O21N 70.42(17) . . ?
O25M Eu2 O22N 95.61(17) . . ?
O25M Eu2 O41 132.02(17) . . ?
O21N Eu2 H22A 109.0 . . ?
O21N Eu2 H22B 112.2 . . ?
O21N Eu2 H24A 69.8 . . ?
O21N Eu2 H24B 81.2 . . ?
O22N Eu2 H22A 59.8 . . ?
O22N Eu2 H22B 75.1 . . ?
O22N Eu2 O23M 70.21(16) . . ?
O22N Eu2 H24A 121.1 . . ?
O22N Eu2 H24B 127.5 . . ?
O22N Eu2 O21N 51.40(15) . . ?
O41 Eu2 H22A 86.8 . . ?
O41 Eu2 H22B 61.5 . . ?
O41 Eu2 O23M 67.78(16) . . ?
O41 Eu2 H24A 82.3 . . ?
O41 Eu2 H24B 57.8 . . ?
O41 Eu2 O21N 125.93(16) . . ?
O41 Eu2 O22N 130.86(16) . . ?
O51 Eu2 O21M 74.31(18) . . ?
O51 Eu2 O22M 94.99(17) . . ?
O51 Eu2 H22A 102.7 . . ?
O51 Eu2 H22B 105.2 . . ?
O51 Eu2 O23M 141.95(16) . . ?
O51 Eu2 O24M 84.59(19) . . ?
O51 Eu2 H24A 84.5 . . ?
O51 Eu2 H24B 87.7 . . ?
O51 Eu2 O25M 73.35(17) . . ?
O51 Eu2 O21N 142.58(16) . . ?
O51 Eu2 O22N 143.02(16) . . ?
O51 Eu2 O41 74.21(16) . . ?
Eu2 O21M H21A 114.9 . . ?
Eu2 O21M H21B 134.1 . . ?
H21A O21M H21B 104.4 . . ?
Dy2 O21M H21A 114.9 . . ?
Dy2 O21M H21B 134.1 . . ?
Eu2 O22M H22A 109.6 . . ?
Eu2 O22M H22B 109.5 . . ?
H22A O22M H22B 104.4 . . ?
Dy2 O22M H22A 109.6 . . ?
Dy2 O22M H22B 109.5 . . ?
Eu2 O23M H23A 109.5 . . ?
Eu2 O23M H23B 109.5 . . ?
H23A O23M H23B 104.4 . . ?
Dy2 O23M H23A 109.5 . . ?
Dy2 O23M H23B 109.5 . . ?
Eu2 O24M H24A 121.6 . . ?
Eu2 O24M H24B 132.9 . . ?
H24A O24M H24B 104.5 . . ?
Dy2 O24M H24A 121.6 . . ?
Dy2 O24M H24B 132.9 . . ?
Eu2 O25M H25C 127.5 . . ?
Eu2 O25M H25D 125.7 . . ?
H25C O25M H25D 104.5 . . ?
Dy2 O25M H25C 127.5 . . ?
Dy2 O25M H25D 125.7 . . ?
O21N N2 Eu2 59.7(3) . . ?
O21N N2 O22N 117.4(5) . . ?
O21N N2 Dy2 59.7(3) . . ?
O22N N2 Eu2 58.7(3) . . ?
O22N N2 Dy2 58.7(3) . . ?
O23N N2 Eu2 169.1(5) . . ?
O23N N2 O21N 122.1(6) . . ?
O23N N2 O22N 120.5(6) . . ?
O23N N2 Dy2 169.1(5) . . ?
N2 O21N Eu2 94.8(3) . . ?
N2 O21N Dy2 94.8(3) . . ?
N2 O22N Eu2 95.2(4) . . ?
N2 O22N Dy2 95.2(4) . . ?
C41 O41 Eu2 157.5(5) . . ?
C41 O41 Dy2 157.5(5) . . ?
O41 C41 N41 125.2(6) . . ?
O41 C41 N42 125.3(6) . . ?
N41 C41 N42 109.4(5) . . ?
O42 C42 N43 126.0(7) . . ?
O42 C42 N44 126.2(7) . . ?
N44 C42 N43 107.7(6) . . ?
C44 C43 H43 111.4 . . ?
N41 C43 H43 111.4 . . ?
N41 C43 C44 103.3(5) . . ?
N44 C43 H43 111.4 . . ?
N44 C43 C44 103.3(5) . . ?
N44 C43 N41 115.5(5) . . ?
C43 C44 H44 111.7 . . ?
N42 C44 C43 103.3(5) . . ?
N42 C44 H44 111.7 . . ?
N43 C44 C43 102.8(5) . . ?
N43 C44 H44 111.7 . . ?
N43 C44 N42 115.1(6) . . ?
C41 N41 C43 111.8(5) . . ?
C41 N41 C66 123.8(6) . 2_665 ?
C66 N41 C43 123.8(6) 2_665 . ?
C41 N42 C44 112.2(6) . . ?
C41 N42 C45 122.9(6) . . ?
C45 N42 C44 124.8(5) . . ?
C42 N43 C44 112.6(6) . . ?
C42 N43 C46 123.3(6) . . ?
C44 N43 C46 123.5(6) . . ?
C42 N44 C43 113.0(6) . . ?
C42 N44 C65 121.4(6) . 2_665 ?
C43 N44 C65 124.6(6) . 2_665 ?
N42 C45 H45A 109.0 . . ?
N42 C45 H45B 109.0 . . ?
N42 C45 N51 113.1(5) . . ?
H45A C45 H45B 107.8 . . ?
N51 C45 H45A 109.0 . . ?
N51 C45 H45B 109.0 . . ?
N43 C46 H46A 109.2 . . ?
N43 C46 H46B 109.2 . . ?
N43 C46 N54 112.2(5) . . ?
H46A C46 H46B 107.9 . . ?
N54 C46 H46A 109.2 . . ?
N54 C46 H46B 109.2 . . ?
C51 O51 Eu2 159.9(5) . . ?
C51 O51 Dy2 159.9(5) . . ?
O51 C51 N51 125.1(6) . . ?
O51 C51 N52 124.5(6) . . ?
N52 C51 N51 110.4(5) . . ?
O52 C52 N53 125.4(7) . . ?
O52 C52 N54 126.0(7) . . ?
N54 C52 N53 108.6(6) . . ?
C54 C53 H53 112.2 . . ?
N51 C53 H53 112.2 . . ?
N51 C53 C54 102.4(5) . . ?
N51 C53 N54 113.9(5) . . ?
N54 C53 H53 112.2 . . ?
N54 C53 C54 103.1(5) . . ?
C53 C54 H54 111.6 . . ?
N52 C54 C53 103.6(5) . . ?
N52 C54 H54 111.6 . . ?
N53 C54 C53 102.5(5) . . ?
N53 C54 H54 111.6 . . ?
N53 C54 N52 115.3(5) . . ?
C45 N51 C53 124.6(5) . . ?
C51 N51 C45 123.2(5) . . ?
C51 N51 C53 112.0(5) . . ?
C51 N52 C54 110.7(5) . . ?
C51 N52 C55 121.4(5) . . ?
C55 N52 C54 124.0(6) . . ?
C52 N53 C54 112.6(6) . . ?
C52 N53 C56 123.4(6) . . ?
C56 N53 C54 124.0(6) . . ?
C52 N54 C46 121.9(6) . . ?
C52 N54 C53 111.8(6) . . ?
C53 N54 C46 123.4(6) . . ?
N52 C55 H55A 108.8 . . ?
N52 C55 H55B 108.8 . . ?
H55A C55 H55B 107.7 . . ?
N61 C55 N52 113.6(5) . . ?
N61 C55 H55A 108.8 . . ?
N61 C55 H55B 108.8 . . ?
N53 C56 H56A 108.5 . . ?
N53 C56 H56B 108.5 . . ?
H56A C56 H56B 107.5 . . ?
N64 C56 N53 115.0(5) . . ?
N64 C56 H56A 108.5 . . ?
N64 C56 H56B 108.5 . . ?
O61 C61 N61 125.9(7) . . ?
O61 C61 N62 126.2(6) . . ?
N62 C61 N61 107.8(6) . . ?
O62 C62 N63 125.5(6) . . ?
O62 C62 N64 125.6(6) . . ?
N64 C62 N63 108.9(5) . . ?
C64 C63 H63 111.9 . . ?
N61 C63 H63 111.9 . . ?
N61 C63 C64 103.3(5) . . ?
N64 C63 H63 111.9 . . ?
N64 C63 C64 103.4(5) . . ?
N64 C63 N61 113.8(5) . . ?
C63 C64 H64 111.8 . . ?
N62 C64 C63 103.0(5) . . ?
N62 C64 H64 111.8 . . ?
N62 C64 N63 114.5(5) . . ?
N63 C64 C63 103.3(5) . . ?
N63 C64 H64 111.8 . . ?
C55 N61 C63 120.9(6) . . ?
C61 N61 C55 123.3(6) . . ?
C61 N61 C63 111.6(5) . . ?
C61 N62 C64 113.3(5) . . ?
C61 N62 C65 123.6(6) . . ?
C64 N62 C65 122.4(6) . . ?
C62 N63 C64 111.6(5) . . ?
C62 N63 C66 122.1(6) . . ?
C66 N63 C64 123.0(6) . . ?
C56 N64 C63 122.3(5) . . ?
C62 N64 C56 123.2(5) . . ?
C62 N64 C63 112.4(5) . . ?
N44 C65 N62 113.7(5) 2_665 . ?
N44 C65 H65A 108.8 2_665 . ?
N44 C65 H65B 108.8 2_665 . ?
N62 C65 H65A 108.8 . . ?
N62 C65 H65B 108.8 . . ?
H65A C65 H65B 107.7 . . ?
N41 C66 H66A 108.8 2_665 . ?
N41 C66 H66B 108.8 2_665 . ?
N63 C66 N41 113.6(5) . 2_665 ?
N63 C66 H66A 108.8 . . ?
N63 C66 H66B 108.8 . . ?
H66A C66 H66B 107.7 . . ?
O31N N3 O32N 119.7(6) . . ?
O33N N3 O31N 120.1(6) . . ?
O33N N3 O32N 120.1(6) . . ?
O41N N4 O42N 121.7(7) . . ?
O41N N4 O43N 118.2(7) . . ?
O42N N4 O43N 120.0(7) . . ?
O51N N5 O52N 120.4(6) . . ?
O51N N5 O53N 120.7(6) . . ?
O53N N5 O52N 118.9(6) . . ?
O61N N6 O62N 119.8(7) . . ?
O63N N6 O61N 121.0(6) . . ?
O63N N6 O62N 119.2(6) . . ?
O72N N7 O71N 119.9(10) . . ?
O72N N7 O73N 120.3(10) . . ?
O73N N7 O71N 119.7(10) . . ?
O71A N7A O72A 121(4) . . ?
O71A N7A O73A 113(4) . . ?
O73A N7A O72A 126(4) . . ?
O82N N8 O81N 119.3(11) . . ?
O83N N8 O81N 119.9(11) . . ?
O83N N8 O82N 119.9(11) . . ?
O81A N8A O83A 119(4) . . ?
O82A N8A O81A 119(4) . . ?
O82A N8A O83A 122(4) . . ?
H1WA O1W H1WB 104.5 . . ?
H2WA O2W H2WB 104.5 . . ?
H3WA O3W H3WB 104.5 . . ?
H4WA O4W H4WB 104.5 . . ?
H5WA O5W H5WB 104.5 . . ?
H6WA O6W H6WB 104.5 . . ?
O21M Dy2 O23M 131.00(18) . . ?
O21M Dy2 O21N 105.39(18) . . ?
O21M Dy2 O22N 68.77(17) . . ?
O21M Dy2 O41 126.11(18) . . ?
O22M Dy2 O21M 70.46(19) . . ?
O22M Dy2 O23M 73.97(17) . . ?
O22M Dy2 O25M 146.76(19) . . ?
O22M Dy2 O21N 120.66(16) . . ?
O22M Dy2 O22N 74.89(16) . . ?
O22M Dy2 O41 70.03(16) . . ?
O23M Dy2 O21N 66.33(16) . . ?
O24M Dy2 O21M 147.84(19) . . ?
O24M Dy2 O22M 136.62(17) . . ?
O24M Dy2 O23M 80.02(18) . . ?
O24M Dy2 O25M 74.43(19) . . ?
O24M Dy2 O21N 77.13(18) . . ?
O24M Dy2 O22N 127.22(18) . . ?
O24M Dy2 O41 68.18(16) . . ?
O25M Dy2 O21M 76.4(2) . . ?
O25M Dy2 O23M 133.48(18) . . ?
O25M Dy2 O21N 70.42(17) . . ?
O25M Dy2 O22N 95.61(17) . . ?
O25M Dy2 O41 132.02(17) . . ?
O22N Dy2 O23M 70.21(16) . . ?
O22N Dy2 O21N 51.40(15) . . ?
O41 Dy2 O23M 67.78(16) . . ?
O41 Dy2 O21N 125.93(16) . . ?
O41 Dy2 O22N 130.86(16) . . ?
O51 Dy2 O21M 74.31(18) . . ?
O51 Dy2 O22M 94.99(17) . . ?
O51 Dy2 O23M 141.95(16) . . ?
O51 Dy2 O24M 84.59(19) . . ?
O51 Dy2 O25M 73.35(17) . . ?
O51 Dy2 O21N 142.58(16) . . ?
O51 Dy2 O22N 143.02(16) . . ?
O51 Dy2 O41 74.21(16) . . ?
O11M Dy1 O12N 69.40(18) . . ?
O12M Dy1 O11M 76.31(18) . . ?
O12M Dy1 O13M 70.49(19) . . ?
O12M Dy1 O14M 144.63(18) . . ?
O12M Dy1 O11N 119.97(17) . . ?
O12M Dy1 O12N 72.63(17) . . ?
O12M Dy1 O21 73.49(16) . . ?
O13M Dy1 O11M 132.52(18) . . ?
O13M Dy1 O14M 74.4(2) . . ?
O13M Dy1 O11N 101.73(19) . . ?
O13M Dy1 O12N 68.88(18) . . ?
O13M Dy1 O21 130.12(19) . . ?
O14M Dy1 O11M 134.01(18) . . ?
O14M Dy1 O11N 71.43(17) . . ?
O14M Dy1 O12N 98.93(17) . . ?
O14M Dy1 O21 129.72(17) . . ?
O15M Dy1 O11M 80.9(2) . . ?
O15M Dy1 O12M 141.02(17) . . ?
O15M Dy1 O13M 144.26(19) . . ?
O15M Dy1 O14M 71.60(18) . . ?
O15M Dy1 O11N 77.73(19) . . ?
O15M Dy1 O12N 127.13(19) . . ?
O15M Dy1 O21 68.59(17) . . ?
O11N Dy1 O11M 67.11(17) . . ?
O11N Dy1 O12N 50.90(17) . . ?
O11N Dy1 O21 126.08(16) . . ?
O11 Dy1 O11M 141.43(16) . . ?
O11 Dy1 O12M 90.43(17) . . ?
O11 Dy1 O13M 72.36(18) . . ?
O11 Dy1 O14M 74.63(17) . . ?
O11 Dy1 O15M 88.11(19) . . ?
O11 Dy1 O11N 145.84(16) . . ?
O11 Dy1 O12N 140.96(17) . . ?
O11 Dy1 O21 74.61(16) . . ?
O21 Dy1 O11M 66.94(17) . . ?
O21 Dy1 O12N 129.48(17) . . ?

loop_
_geom_bond_atom_site_label_1
_geom_bond_atom_site_label_2
_geom_bond_distance
_geom_bond_site_symmetry_2
_geom_bond_publ_flag
Eu1 O11M 2.482(5) . ?
Eu1 O12M 2.401(5) . ?
Eu1 H12A 2.8153 . ?
Eu1 H12B 2.8147 . ?
Eu1 O13M 2.419(5) . ?
Eu1 O14M 2.428(5) . ?
Eu1 O15M 2.379(5) . ?
Eu1 H15A 2.7928 . ?
Eu1 H15B 2.7884 . ?
Eu1 O11N 2.471(5) . ?
Eu1 O12N 2.527(5) . ?
Eu1 O11 2.376(5) . ?
Eu1 O21 2.479(5) . ?
O11M H11A 0.8708 . ?
O11M H11B 0.8697 . ?
O11M Dy1 2.482(5) . ?
O12M H12A 0.8720 . ?
O12M H12B 0.8718 . ?
O12M Dy1 2.401(5) . ?
O13M H13A 0.8701 . ?
O13M H13B 0.8694 . ?
O13M Dy1 2.419(5) . ?
O14M H14A 0.8700 . ?
O14M H14B 0.8705 . ?
O14M Dy1 2.428(5) . ?
O15M H15A 0.8711 . ?
O15M H15B 0.8698 . ?
O15M Dy1 2.379(5) . ?
N1 O11N 1.272(8) . ?
N1 O12N 1.263(8) . ?
N1 O13N 1.226(8) . ?
N1 Dy1 2.919(6) . ?
O11N Dy1 2.471(5) . ?
O12N Dy1 2.527(5) . ?
O11 C11 1.219(8) . ?
O11 Dy1 2.376(4) . ?
O12 C12 1.228(8) . ?
C11 N11 1.359(8) . ?
C11 N12 1.354(8) . ?
C12 N13 1.369(8) . ?
C12 N14 1.370(8) . ?
C13 H13 1.0000 . ?
C13 C14 1.549(9) . ?
C13 N11 1.459(8) . ?
C13 N14 1.440(8) . ?
C14 H14 1.0000 . ?
C14 N12 1.443(8) . ?
C14 N13 1.462(8) . ?
N11 C36 1.459(8) 2_776 ?
N12 C15 1.450(8) . ?
N13 C16 1.462(8) . ?
N14 C35 1.425(8) 2_776 ?
C15 H15C 0.9900 . ?
C15 H15D 0.9900 . ?
C15 N21 1.435(8) . ?
C16 H16A 0.9900 . ?
C16 H16B 0.9900 . ?
C16 N24 1.450(8) . ?
O21 C21 1.231(8) . ?
O21 Dy1 2.479(5) . ?
O22 C22 1.225(8) . ?
C21 N21 1.358(8) . ?
C21 N22 1.363(8) . ?
C22 N23 1.346(9) . ?
C22 N24 1.379(8) . ?
C23 H23 1.0000 . ?
C23 C24 1.562(9) . ?
C23 N21 1.447(8) . ?
C23 N24 1.449(8) . ?
C24 H24 1.0000 . ?
C24 N22 1.464(8) . ?
C24 N23 1.442(8) . ?
N22 C25 1.467(8) . ?
N23 C26 1.447(8) . ?
C25 H25A 0.9900 . ?
C25 H25B 0.9900 . ?
C25 N31 1.434(9) . ?
C26 H26A 0.9900 . ?
C26 H26B 0.9900 . ?
C26 N34 1.451(8) . ?
O31 C31 1.239(8) . ?
O32 C32 1.211(8) . ?
C31 N31 1.364(9) . ?
C31 N32 1.353(9) . ?
C32 N33 1.393(9) . ?
C32 N34 1.352(9) . ?
C33 H33 1.0000 . ?
C33 C34 1.563(9) . ?
C33 N31 1.461(8) . ?
C33 N34 1.450(8) . ?
C34 H34 1.0000 . ?
C34 N32 1.440(8) . ?
C34 N33 1.467(8) . ?
N32 C35 1.461(9) . ?
N33 C36 1.429(9) . ?
C35 N14 1.425(8) 2_776 ?
C35 H35A 0.9900 . ?
C35 H35B 0.9900 . ?
C36 N11 1.459(8) 2_776 ?
C36 H36A 0.9900 . ?
C36 H36B 0.9900 . ?
Eu2 O21M 2.416(5) . ?
Eu2 O22M 2.404(5) . ?
Eu2 H22A 2.8200 . ?
Eu2 H22B 2.8182 . ?
Eu2 O23M 2.488(5) . ?
Eu2 O24M 2.376(5) . ?
Eu2 H24A 2.9282 . ?
Eu2 H24B 3.0356 . ?
Eu2 O25M 2.410(5) . ?
Eu2 O21N 2.507(5) . ?
Eu2 O22N 2.483(5) . ?
Eu2 O41 2.462(5) . ?
Eu2 O51 2.342(5) . ?
O21M H21A 0.8708 . ?
O21M H21B 0.8705 . ?
O21M Dy2 2.416(5) . ?
O22M H22A 0.8727 . ?
O22M H22B 0.8720 . ?
O22M Dy2 2.404(5) . ?
O23M H23A 0.8712 . ?
O23M H23B 0.8715 . ?
O23M Dy2 2.488(5) . ?
O24M H24A 0.8712 . ?
O24M H24B 0.8704 . ?
O24M Dy2 2.376(5) . ?
O25M H25C 0.8710 . ?
O25M H25D 0.8700 . ?
O25M Dy2 2.410(5) . ?
N2 O21N 1.254(7) . ?
N2 O22N 1.279(7) . ?
N2 O23N 1.234(7) . ?
N2 Dy2 2.895(6) . ?
O21N Dy2 2.507(5) . ?
O22N Dy2 2.483(5) . ?
O41 C41 1.230(8) . ?
O41 Dy2 2.462(5) . ?
O42 C42 1.222(8) . ?
C41 N41 1.350(8) . ?
C41 N42 1.369(8) . ?
C42 N43 1.361(9) . ?
C42 N44 1.357(9) . ?
C43 H43 1.0000 . ?
C43 C44 1.548(10) . ?
C43 N41 1.471(8) . ?
C43 N44 1.430(9) . ?
C44 H44 1.0000 . ?
C44 N42 1.452(8) . ?
C44 N43 1.437(9) . ?
N41 C66 1.446(8) 2_665 ?
N42 C45 1.439(8) . ?
N43 C46 1.467(9) . ?
N44 C65 1.450(9) 2_665 ?
C45 H45A 0.9900 . ?
C45 H45B 0.9900 . ?
C45 N51 1.447(9) . ?
C46 H46A 0.9900 . ?
C46 H46B 0.9900 . ?
C46 N54 1.469(9) . ?
O51 C51 1.249(8) . ?
O51 Dy2 2.342(5) . ?
O52 C52 1.228(8) . ?
C51 N51 1.354(8) . ?
C51 N52 1.343(8) . ?
C52 N53 1.362(9) . ?
C52 N54 1.357(9) . ?
C53 H53 1.0000 . ?
C53 C54 1.549(10) . ?
C53 N51 1.451(8) . ?
C53 N54 1.457(8) . ?
C54 H54 1.0000 . ?
C54 N52 1.464(8) . ?
C54 N53 1.455(8) . ?
N52 C55 1.459(9) . ?
N53 C56 1.452(9) . ?
C55 H55A 0.9900 . ?
C55 H55B 0.9900 . ?
C55 N61 1.437(9) . ?
C56 H56A 0.9900 . ?
C56 H56B 0.9900 . ?
C56 N64 1.439(8) . ?
O61 C61 1.228(8) . ?
O62 C62 1.225(8) . ?
C61 N61 1.376(8) . ?
C61 N62 1.359(9) . ?
C62 N63 1.369(8) . ?
C62 N64 1.360(8) . ?
C63 H63 1.0000 . ?
C63 C64 1.546(9) . ?
C63 N61 1.453(8) . ?
C63 N64 1.448(8) . ?
C64 H64 1.0000 . ?
C64 N62 1.439(8) . ?
C64 N63 1.455(8) . ?
N62 C65 1.460(9) . ?
N63 C66 1.437(8) . ?
C65 N44 1.450(9) 2_665 ?
C65 H65A 0.9900 . ?
C65 H65B 0.9900 . ?
C66 N41 1.446(8) 2_665 ?
C66 H66A 0.9900 . ?
C66 H66B 0.9900 . ?
N3 O31N 1.252(8) . ?
N3 O32N 1.268(7) . ?
N3 O33N 1.239(8) . ?
N4 O41N 1.218(9) . ?
N4 O42N 1.243(8) . ?
N4 O43N 1.255(9) . ?
N5 O51N 1.241(8) . ?
N5 O52N 1.264(7) . ?
N5 O53N 1.251(8) . ?
N6 O61N 1.256(8) . ?
N6 O62N 1.259(8) . ?
N6 O63N 1.233(8) . ?
N7 O71N 1.243(13) . ?
N7 O72N 1.236(13) . ?
N7 O73N 1.239(13) . ?
N7A O71A 1.237(14) . ?
N7A O72A 1.244(13) . ?
N7A O73A 1.239(14) . ?
N8 O81N 1.242(13) . ?
N8 O82N 1.242(13) . ?
N8 O83N 1.237(13) . ?
N8A O81A 1.240(14) . ?
N8A O82A 1.238(14) . ?
N8A O83A 1.242(14) . ?
O1W H1WA 0.8703 . ?
O1W H1WB 0.8696 . ?
O2W H2WA 0.8701 . ?
O2W H2WB 0.8706 . ?
O3W H3WA 0.8702 . ?
O3W H3WB 0.8697 . ?
O4W H4WA 0.8700 . ?
O4W H4WB 0.8703 . ?
O5W H5WA 0.8697 . ?
O5W H5WB 0.8702 . ?
O6W H6WA 0.8697 . ?
O6W H6WB 0.8699 . ?

loop_
_twin_individual_id
_twin_individual_mass_fraction_refined
1 0.7652(8)
2 0.2348(8)
